data_4329460
loop_
_publ_author_name
'Oliver Kluge'
'Harald Krautscheid'

_publ_section_title
;
 Trialkylphosphine-Stabilized Copper(I) Gallium(III) Phenylchalcogenolate
 Complexes: Crystal Structures and Generation of Ternary Semiconductors by
 Thermolysis
;
_journal_name_full 'Inorganic Chemistry'
_journal_page_first 6655
_journal_page_last 6666
_journal_paper_doi 10.1021/ic300278v
_journal_volume 51
_journal_year 2012
_chemical_formula_moiety 'C44 H75 Cu2 Ga P2 Se3'
_chemical_formula_sum 'C44 H75 Cu2 Ga P2 Se3'
_chemical_formula_weight 1099.66
_chemical_name_systematic
;
 tris(\m~2~-phenylsulfido)-bis(tritertbutylphosphine)-dimethyl-di-copper-gallium
;
_space_group_IT_number 14
_symmetry_cell_setting monoclinic
_symmetry_Int_Tables_number 14
_symmetry_space_group_name_Hall '-P 2ybc'
_symmetry_space_group_name_H-M 'P 1 21/c 1'
_atom_sites_solution_hydrogens geom
_atom_sites_solution_primary direct
_atom_sites_solution_secondary difmap
_audit_creation_method SHELXL-97
_cell_angle_alpha 90.00
_cell_angle_beta 97.114(4)
_cell_angle_gamma 90.00
_cell_formula_units_Z 4
_cell_length_a 13.6272(7)
_cell_length_b 13.0077(5)
_cell_length_c 28.0820(14)
_cell_measurement_reflns_used 48419
_cell_measurement_temperature 180(2)
_cell_measurement_theta_max 29.58
_cell_measurement_theta_min 1.73
_cell_volume 4939.5(4)
_computing_cell_refinement 'STOE X-AREA'
_computing_data_collection 'STOE X-AREA'
_computing_data_reduction 'STOE X-RED'
_computing_structure_refinement 'SHELXL-97 (Sheldrick, 1997)'
_computing_structure_solution SIR-92
_diffrn_ambient_temperature 180(2)
_diffrn_detector 'image plate (34 cm diameter / schwenk)'
_diffrn_detector_area_resol_mean 6.67
_diffrn_detector_type STOE
_diffrn_measured_fraction_theta_full 0.998
_diffrn_measured_fraction_theta_max 0.998
_diffrn_measurement_details ' 187 frames, detector distance = 100 mm'
_diffrn_measurement_device '2-circle goniometer'
_diffrn_measurement_device_type 'STOE IPDS 2T'
_diffrn_measurement_method 'rotation method'
_diffrn_radiation_collimation '0.5 mm diameter, multiple pinhole'
_diffrn_radiation_monochromator 'plane graphite'
_diffrn_radiation_polarisn_norm 0
_diffrn_radiation_type 'Mo K\a'
_diffrn_radiation_wavelength 0.71073
_diffrn_reflns_av_R_equivalents 0.0413
_diffrn_reflns_av_sigmaI/netI 0.0362
_diffrn_reflns_limit_h_max 17
_diffrn_reflns_limit_h_min -17
_diffrn_reflns_limit_k_max 16
_diffrn_reflns_limit_k_min -16
_diffrn_reflns_limit_l_max 34
_diffrn_reflns_limit_l_min -35
_diffrn_reflns_number 31466
_diffrn_reflns_theta_full 27.00
_diffrn_reflns_theta_max 27.00
_diffrn_reflns_theta_min 1.73
_diffrn_source 'sealed X-ray tube, 12 x 0.4 mm long-fine focus'
_diffrn_source_current 40
_diffrn_source_power 2.00
_diffrn_source_voltage 50
_exptl_absorpt_coefficient_mu 3.698
_exptl_absorpt_correction_T_max 0.3738
_exptl_absorpt_correction_T_min 0.2760
_exptl_absorpt_correction_type integration
_exptl_absorpt_process_details 'STOE X-RED'
_exptl_crystal_colour colourless
_exptl_crystal_density_diffrn 1.479
_exptl_crystal_description block
_exptl_crystal_F_000 2240
_exptl_crystal_size_max 0.420
_exptl_crystal_size_mid 0.397
_exptl_crystal_size_min 0.370
_refine_diff_density_max 0.327
_refine_diff_density_min -0.530
_refine_diff_density_rms 0.068
_refine_ls_extinction_method none
_refine_ls_goodness_of_fit_ref 1.017
_refine_ls_hydrogen_treatment constr
_refine_ls_matrix_type full
_refine_ls_number_parameters 489
_refine_ls_number_reflns 10777
_refine_ls_number_restraints 0
_refine_ls_restrained_S_all 1.017
_refine_ls_R_factor_all 0.0369
_refine_ls_R_factor_gt 0.0269
_refine_ls_shift/su_max 0.003
_refine_ls_shift/su_mean 0.000
_refine_ls_structure_factor_coef Fsqd
_refine_ls_weighting_details 'calc w=1/[\s^2^(Fo^2^)+(0.0342P)^2^+0.0000P] where P=(Fo^2^+2Fc^2^)/3'
_refine_ls_weighting_scheme calc
_refine_ls_wR_factor_gt 0.0587
_refine_ls_wR_factor_ref 0.0613
_reflns_number_gt 9030
_reflns_number_total 10777
_reflns_threshold_expression >2sigma(I)
_cod_data_source_file ic300278v_si_002_08.cif
_cod_data_source_block 08
_cod_original_sg_symbol_H-M 'P 21/c'
_cod_database_code 4329460

loop_
_symmetry_equiv_pos_as_xyz
'x, y, z'
'-x, y+1/2, -z+1/2'
'-x, -y, -z'
'x, -y-1/2, z-1/2'

loop_
_atom_site_label
_atom_site_type_symbol
_atom_site_fract_x
_atom_site_fract_y
_atom_site_fract_z
_atom_site_U_iso_or_equiv
_atom_site_adp_type
_atom_site_occupancy
_atom_site_symmetry_multiplicity
_atom_site_calc_flag
_atom_site_refinement_flags
Cu1 Cu 0.361431(19) 0.58824(2) 0.605852(9) 0.02821(6) Uani 1 1 d .
Cu2 Cu 0.257491(19) 0.71649(2) 0.701627(9) 0.02803(6) Uani 1 1 d .
Ga1 Ga 0.338903(19) 0.86461(2) 0.574794(9) 0.03482(6) Uani 1 1 d .
Se1 Se 0.440887(16) 0.712689(17) 0.559308(8) 0.03032(5) Uani 1 1 d .
Se2 Se 0.217261(16) 0.769868(17) 0.619297(8) 0.03133(6) Uani 1 1 d .
Se3 Se 0.384686(15) 0.589824(16) 0.690964(7) 0.02687(5) Uani 1 1 d .
P1 P 0.27519(4) 0.45650(4) 0.567662(19) 0.02533(11) Uani 1 1 d .
P2 P 0.18768(4) 0.74507(4) 0.768365(19) 0.02468(11) Uani 1 1 d .
C1 C 0.2638(2) 0.9016(3) 0.51240(10) 0.0552(8) Uani 1 1 d .
H1A H 0.2175 0.9552 0.5170 0.083 Uiso 1 1 calc R
H1B H 0.2288 0.8424 0.4989 0.083 Uiso 1 1 calc R
H1C H 0.3087 0.9253 0.4910 0.083 Uiso 1 1 calc R
C2 C 0.4115(2) 0.9723(2) 0.61377(12) 0.0542(7) Uani 1 1 d .
H2A H 0.4260 1.0281 0.5934 0.081 Uiso 1 1 calc R
H2B H 0.4722 0.9444 0.6296 0.081 Uiso 1 1 calc R
H2C H 0.3718 0.9969 0.6373 0.081 Uiso 1 1 calc R
C3 C 0.57129(16) 0.75128(16) 0.58828(8) 0.0281(4) Uani 1 1 d .
C4 C 0.62579(17) 0.68710(18) 0.62086(8) 0.0336(5) Uani 1 1 d .
H4 H 0.5973 0.6279 0.6316 0.040 Uiso 1 1 calc R
C5 C 0.72351(18) 0.7116(2) 0.63743(9) 0.0397(5) Uani 1 1 d .
H5 H 0.7601 0.6687 0.6594 0.048 Uiso 1 1 calc R
C6 C 0.76665(18) 0.7992(2) 0.62145(9) 0.0418(6) Uani 1 1 d .
H6 H 0.8322 0.8149 0.6324 0.050 Uiso 1 1 calc R
C7 C 0.71199(18) 0.8632(2) 0.58925(9) 0.0397(5) Uani 1 1 d .
H7 H 0.7407 0.9224 0.5786 0.048 Uiso 1 1 calc R
C8 C 0.61458(17) 0.84009(18) 0.57259(8) 0.0334(5) Uani 1 1 d .
H8 H 0.5781 0.8838 0.5510 0.040 Uiso 1 1 calc R
C9 C 0.10995(16) 0.86478(18) 0.60079(8) 0.0309(5) Uani 1 1 d .
C10 C 0.02960(17) 0.8315(2) 0.56915(10) 0.0424(6) Uani 1 1 d .
H10 H 0.0249 0.7629 0.5598 0.051 Uiso 1 1 calc R
C11 C -0.0433(2) 0.9005(3) 0.55157(11) 0.0541(7) Uani 1 1 d .
H11 H -0.0963 0.8783 0.5300 0.065 Uiso 1 1 calc R
C12 C -0.0378(2) 1.0016(2) 0.56582(10) 0.0495(7) Uani 1 1 d .
H12 H -0.0871 1.0477 0.5540 0.059 Uiso 1 1 calc R
C13 C 0.0409(2) 1.0343(2) 0.59759(10) 0.0466(6) Uani 1 1 d .
H13 H 0.0443 1.1027 0.6073 0.056 Uiso 1 1 calc R
C14 C 0.11500(18) 0.96653(19) 0.61523(9) 0.0381(5) Uani 1 1 d .
H14 H 0.1680 0.9893 0.6367 0.046 Uiso 1 1 calc R
C15 C 0.49332(16) 0.67852(17) 0.71468(7) 0.0280(4) Uani 1 1 d .
C16 C 0.49152(18) 0.78310(18) 0.70388(9) 0.0368(5) Uani 1 1 d .
H16 H 0.4368 0.8111 0.6853 0.044 Uiso 1 1 calc R
C17 C 0.5706(2) 0.8456(2) 0.72062(10) 0.0453(6) Uani 1 1 d .
H17 H 0.5687 0.9154 0.7135 0.054 Uiso 1 1 calc R
C18 C 0.6524(2) 0.8040(2) 0.74795(10) 0.0473(6) Uani 1 1 d .
H18 H 0.7062 0.8456 0.7587 0.057 Uiso 1 1 calc R
C19 C 0.65403(19) 0.7012(2) 0.75923(9) 0.0445(6) Uani 1 1 d .
H19 H 0.7088 0.6736 0.7779 0.053 Uiso 1 1 calc R
C20 C 0.57432(17) 0.63791(19) 0.74286(8) 0.0352(5) Uani 1 1 d .
H20 H 0.5757 0.5685 0.7509 0.042 Uiso 1 1 calc R
C21 C 0.15618(16) 0.42197(18) 0.59358(8) 0.0318(5) Uani 1 1 d .
C22 C 0.1163(2) 0.3129(2) 0.58258(10) 0.0454(6) Uani 1 1 d .
H22A H 0.1616 0.2635 0.5984 0.068 Uiso 1 1 calc R
H22B H 0.1094 0.3013 0.5486 0.068 Uiso 1 1 calc R
H22C H 0.0530 0.3056 0.5939 0.068 Uiso 1 1 calc R
C23 C 0.17462(18) 0.4364(2) 0.64830(8) 0.0383(5) Uani 1 1 d .
H23A H 0.1919 0.5067 0.6555 0.057 Uiso 1 1 calc R
H23B H 0.2278 0.3924 0.6614 0.057 Uiso 1 1 calc R
H23C H 0.1157 0.4191 0.6621 0.057 Uiso 1 1 calc R
C24 C 0.07448(17) 0.4991(2) 0.57617(10) 0.0414(6) Uani 1 1 d .
H24A H 0.0193 0.4895 0.5939 0.062 Uiso 1 1 calc R
H24B H 0.0536 0.4884 0.5426 0.062 Uiso 1 1 calc R
H24C H 0.0994 0.5678 0.5811 0.062 Uiso 1 1 calc R
C25 C 0.36342(17) 0.34193(18) 0.57624(8) 0.0333(5) Uani 1 1 d .
C26 C 0.46794(18) 0.3823(2) 0.57106(10) 0.0449(6) Uani 1 1 d .
H26A H 0.4841 0.4375 0.5934 0.067 Uiso 1 1 calc R
H26B H 0.4697 0.4069 0.5389 0.067 Uiso 1 1 calc R
H26C H 0.5151 0.3278 0.5777 0.067 Uiso 1 1 calc R
C27 C 0.3393(2) 0.2509(2) 0.54171(10) 0.0467(6) Uani 1 1 d .
H27A H 0.3881 0.1980 0.5488 0.070 Uiso 1 1 calc R
H27B H 0.3397 0.2738 0.5092 0.070 Uiso 1 1 calc R
H27C H 0.2752 0.2241 0.5456 0.070 Uiso 1 1 calc R
C28 C 0.3688(2) 0.3020(2) 0.62810(9) 0.0427(6) Uani 1 1 d .
H28A H 0.3070 0.2706 0.6328 0.064 Uiso 1 1 calc R
H28B H 0.3819 0.3584 0.6500 0.064 Uiso 1 1 calc R
H28C H 0.4210 0.2522 0.6338 0.064 Uiso 1 1 calc R
C29 C 0.24206(17) 0.48142(18) 0.50051(8) 0.0326(5) Uani 1 1 d .
C30 C 0.1714(2) 0.4039(2) 0.47279(9) 0.0433(6) Uani 1 1 d .
H30A H 0.1617 0.4222 0.4394 0.065 Uiso 1 1 calc R
H30B H 0.1090 0.4049 0.4853 0.065 Uiso 1 1 calc R
H30C H 0.1994 0.3362 0.4763 0.065 Uiso 1 1 calc R
C31 C 0.3381(2) 0.4843(2) 0.47699(9) 0.0432(6) Uani 1 1 d .
H31A H 0.3239 0.5083 0.4445 0.065 Uiso 1 1 calc R
H31B H 0.3658 0.4164 0.4770 0.065 Uiso 1 1 calc R
H31C H 0.3845 0.5299 0.4947 0.065 Uiso 1 1 calc R
C32 C 0.1974(2) 0.5901(2) 0.49419(9) 0.0415(6) Uani 1 1 d .
H32A H 0.2405 0.6385 0.5121 0.062 Uiso 1 1 calc R
H32B H 0.1339 0.5911 0.5057 0.062 Uiso 1 1 calc R
H32C H 0.1899 0.6084 0.4608 0.062 Uiso 1 1 calc R
C33 C 0.23268(18) 0.64693(18) 0.81672(8) 0.0353(5) Uani 1 1 d .
C34 C 0.34643(19) 0.6390(2) 0.82063(9) 0.0463(6) Uani 1 1 d .
H34A H 0.3754 0.7025 0.8329 0.069 Uiso 1 1 calc R
H34B H 0.3657 0.6258 0.7895 0.069 Uiso 1 1 calc R
H34C H 0.3689 0.5839 0.8420 0.069 Uiso 1 1 calc R
C35 C 0.1934(2) 0.54080(19) 0.79983(11) 0.0502(7) Uani 1 1 d .
H35A H 0.2242 0.4889 0.8209 0.075 Uiso 1 1 calc R
H35B H 0.2084 0.5285 0.7678 0.075 Uiso 1 1 calc R
H35C H 0.1231 0.5386 0.8002 0.075 Uiso 1 1 calc R
C36 C 0.2048(2) 0.6687(2) 0.86713(9) 0.0458(6) Uani 1 1 d .
H36A H 0.1344 0.6765 0.8654 0.069 Uiso 1 1 calc R
H36B H 0.2366 0.7308 0.8794 0.069 Uiso 1 1 calc R
H36C H 0.2259 0.6125 0.8880 0.069 Uiso 1 1 calc R
C37 C 0.04789(16) 0.72864(18) 0.75150(8) 0.0332(5) Uani 1 1 d .
C38 C 0.03164(19) 0.6403(2) 0.71500(10) 0.0438(6) Uani 1 1 d .
H38A H 0.0584 0.5779 0.7295 0.066 Uiso 1 1 calc R
H38B H 0.0642 0.6562 0.6875 0.066 Uiso 1 1 calc R
H38C H -0.0379 0.6318 0.7052 0.066 Uiso 1 1 calc R
C39 C -0.01210(19) 0.7070(2) 0.79327(10) 0.0459(6) Uani 1 1 d .
H39A H -0.0009 0.7609 0.8166 0.069 Uiso 1 1 calc R
H39B H 0.0083 0.6425 0.8079 0.069 Uiso 1 1 calc R
H39C H -0.0812 0.7040 0.7814 0.069 Uiso 1 1 calc R
C40 C 0.00415(18) 0.8244(2) 0.72490(10) 0.0423(6) Uani 1 1 d .
H40A H -0.0632 0.8112 0.7120 0.063 Uiso 1 1 calc R
H40B H 0.0419 0.8408 0.6992 0.063 Uiso 1 1 calc R
H40C H 0.0064 0.8813 0.7468 0.063 Uiso 1 1 calc R
C41 C 0.21309(17) 0.87948(17) 0.79360(9) 0.0343(5) Uani 1 1 d .
C42 C 0.3207(2) 0.8861(2) 0.81796(10) 0.0486(7) Uani 1 1 d .
H42A H 0.3646 0.8608 0.7964 0.073 Uiso 1 1 calc R
H42B H 0.3278 0.8453 0.8467 0.073 Uiso 1 1 calc R
H42C H 0.3367 0.9564 0.8260 0.073 Uiso 1 1 calc R
C43 C 0.2067(2) 0.95531(18) 0.75151(10) 0.0439(6) Uani 1 1 d .
H43A H 0.1405 0.9557 0.7351 0.066 Uiso 1 1 calc R
H43B H 0.2518 0.9347 0.7296 0.066 Uiso 1 1 calc R
H43C H 0.2237 1.0230 0.7634 0.066 Uiso 1 1 calc R
C44 C 0.1449(2) 0.9154(2) 0.83010(10) 0.0458(6) Uani 1 1 d .
H44A H 0.1653 0.9823 0.8420 0.069 Uiso 1 1 calc R
H44B H 0.1489 0.8677 0.8563 0.069 Uiso 1 1 calc R
H44C H 0.0780 0.9187 0.8148 0.069 Uiso 1 1 calc R

loop_
_atom_site_aniso_label
_atom_site_aniso_U_11
_atom_site_aniso_U_22
_atom_site_aniso_U_33
_atom_site_aniso_U_23
_atom_site_aniso_U_13
_atom_site_aniso_U_12
Cu1 0.02870(13) 0.02874(13) 0.02730(13) -0.00375(10) 0.00385(10) -0.00361(10)
Cu2 0.02836(13) 0.02863(13) 0.02729(13) 0.00047(11) 0.00424(10) 0.00088(10)
Ga1 0.03728(13) 0.03410(13) 0.03228(13) 0.00800(11) 0.00119(10) 0.00457(10)
Se1 0.02995(11) 0.03111(11) 0.03013(11) -0.00135(9) 0.00468(8) -0.00435(8)
Se2 0.03475(11) 0.03179(11) 0.02755(11) 0.00432(9) 0.00424(8) 0.00941(9)
Se3 0.02986(10) 0.02467(10) 0.02577(10) -0.00080(8) 0.00220(8) 0.00122(8)
P1 0.0268(2) 0.0261(3) 0.0233(2) -0.0027(2) 0.00397(19) -0.0030(2)
P2 0.0269(2) 0.0225(2) 0.0246(3) 0.0007(2) 0.0030(2) 0.00145(19)
C1 0.0571(17) 0.070(2) 0.0371(14) 0.0227(14) -0.0008(12) 0.0145(14)
C2 0.0651(18) 0.0324(13) 0.0631(19) 0.0008(13) 0.0004(15) -0.0014(12)
C3 0.0319(10) 0.0268(10) 0.0261(10) -0.0047(8) 0.0060(8) -0.0010(8)
C4 0.0392(12) 0.0312(11) 0.0313(11) 0.0000(9) 0.0083(9) 0.0021(9)
C5 0.0374(12) 0.0457(14) 0.0349(12) -0.0044(11) -0.0004(10) 0.0073(10)
C6 0.0337(12) 0.0512(15) 0.0394(13) -0.0129(12) 0.0004(10) -0.0052(11)
C7 0.0421(13) 0.0371(13) 0.0405(13) -0.0072(11) 0.0077(10) -0.0118(10)
C8 0.0366(11) 0.0303(11) 0.0329(12) 0.0002(9) 0.0028(9) -0.0033(9)
C9 0.0324(11) 0.0350(12) 0.0258(10) 0.0077(9) 0.0061(8) 0.0070(9)
C10 0.0339(12) 0.0441(14) 0.0483(15) -0.0018(12) 0.0010(11) 0.0028(10)
C11 0.0331(13) 0.072(2) 0.0545(17) -0.0001(15) -0.0055(12) 0.0081(13)
C12 0.0396(14) 0.0622(18) 0.0468(15) 0.0130(14) 0.0060(11) 0.0232(13)
C13 0.0544(16) 0.0373(14) 0.0501(16) 0.0051(12) 0.0138(12) 0.0131(11)
C14 0.0412(13) 0.0349(12) 0.0376(13) 0.0008(10) 0.0022(10) 0.0063(10)
C15 0.0326(10) 0.0288(10) 0.0231(10) -0.0060(8) 0.0050(8) 0.0012(8)
C16 0.0429(13) 0.0284(11) 0.0380(12) -0.0013(10) 0.0007(10) -0.0011(9)
C17 0.0571(16) 0.0369(13) 0.0416(14) -0.0074(11) 0.0048(12) -0.0106(12)
C18 0.0502(15) 0.0528(16) 0.0379(13) -0.0168(12) 0.0013(11) -0.0160(12)
C19 0.0373(13) 0.0593(17) 0.0348(13) -0.0097(12) -0.0044(10) 0.0022(11)
C20 0.0359(12) 0.0386(12) 0.0301(11) -0.0036(10) 0.0005(9) 0.0059(10)
C21 0.0295(10) 0.0346(12) 0.0326(11) -0.0031(9) 0.0086(8) -0.0072(9)
C22 0.0461(14) 0.0420(14) 0.0503(15) -0.0050(12) 0.0141(11) -0.0210(11)
C23 0.0403(13) 0.0449(14) 0.0317(12) -0.0022(10) 0.0133(10) -0.0057(10)
C24 0.0271(11) 0.0513(15) 0.0464(14) -0.0032(12) 0.0071(10) -0.0006(10)
C25 0.0356(11) 0.0307(11) 0.0338(12) -0.0039(9) 0.0054(9) 0.0039(9)
C26 0.0323(12) 0.0550(16) 0.0477(15) -0.0035(13) 0.0066(10) 0.0068(11)
C27 0.0602(17) 0.0325(13) 0.0479(15) -0.0100(11) 0.0097(12) 0.0079(11)
C28 0.0502(14) 0.0382(13) 0.0391(13) 0.0047(11) 0.0032(11) 0.0089(11)
C29 0.0388(12) 0.0362(12) 0.0228(10) -0.0027(9) 0.0033(9) -0.0034(9)
C30 0.0482(14) 0.0474(15) 0.0320(12) -0.0076(11) -0.0038(10) -0.0070(11)
C31 0.0531(15) 0.0498(15) 0.0281(12) -0.0045(11) 0.0107(10) -0.0081(12)
C32 0.0487(14) 0.0423(14) 0.0318(12) 0.0047(11) -0.0017(10) 0.0005(11)
C33 0.0446(13) 0.0316(12) 0.0301(11) 0.0056(9) 0.0067(10) 0.0094(10)
C34 0.0478(14) 0.0576(16) 0.0324(13) 0.0073(12) 0.0009(11) 0.0226(13)
C35 0.0734(19) 0.0281(12) 0.0498(16) 0.0090(12) 0.0096(14) 0.0069(12)
C36 0.0599(16) 0.0484(15) 0.0301(12) 0.0105(11) 0.0089(11) 0.0091(12)
C37 0.0290(11) 0.0360(12) 0.0344(12) -0.0026(10) 0.0034(9) -0.0024(9)
C38 0.0393(13) 0.0454(14) 0.0462(15) -0.0107(12) 0.0031(11) -0.0096(11)
C39 0.0360(12) 0.0570(16) 0.0469(15) 0.0000(13) 0.0145(11) -0.0056(11)
C40 0.0334(12) 0.0486(14) 0.0430(14) -0.0019(12) -0.0021(10) 0.0093(11)
C41 0.0407(12) 0.0263(11) 0.0348(12) -0.0034(9) 0.0002(10) -0.0033(9)
C42 0.0470(15) 0.0484(15) 0.0473(15) -0.0083(13) -0.0062(12) -0.0144(12)
C43 0.0584(16) 0.0252(11) 0.0473(15) 0.0020(11) 0.0035(12) -0.0089(11)
C44 0.0625(17) 0.0335(13) 0.0411(14) -0.0101(11) 0.0052(12) 0.0061(11)

loop_
_atom_type_symbol
_atom_type_description
_atom_type_scat_dispersion_real
_atom_type_scat_dispersion_imag
_atom_type_scat_source
C C 0.0033 0.0016 'International Tables Vol C Tables 4.2.6.8 and 6.1.1.4'
H H 0.0000 0.0000 'International Tables Vol C Tables 4.2.6.8 and 6.1.1.4'
P P 0.1023 0.0942 'International Tables Vol C Tables 4.2.6.8 and 6.1.1.4'
Cu Cu 0.3201 1.2651 'International Tables Vol C Tables 4.2.6.8 and 6.1.1.4'
Ga Ga 0.2307 1.6083 'International Tables Vol C Tables 4.2.6.8 and 6.1.1.4'
Se Se -0.0929 2.2259 'International Tables Vol C Tables 4.2.6.8 and 6.1.1.4'

loop_
_exptl_crystal_face_index_h
_exptl_crystal_face_index_k
_exptl_crystal_face_index_l
_exptl_crystal_face_perp_dist
0 -1 -1 0.2020
-2 1 -1 0.1990
2 -1 1 0.2000
0 1 1 0.1640
1 0 -2 0.1600
-2 3 1 0.2020
-1 -2 5 0.2260
-1 0 2 0.2600
-1 1 -2 0.1680
0 1 3 0.2270
-1 -2 2 0.2290

loop_
_geom_angle_atom_site_label_1
_geom_angle_atom_site_label_2
_geom_angle_atom_site_label_3
_geom_angle
P1 Cu1 Se3 118.637(18)
P1 Cu1 Se1 119.339(18)
Se3 Cu1 Se1 121.718(13)
P2 Cu2 Se2 133.326(18)
P2 Cu2 Se3 126.765(18)
Se2 Cu2 Se3 99.068(12)
C2 Ga1 C1 119.31(14)
C2 Ga1 Se1 114.19(9)
C1 Ga1 Se1 106.13(10)
C2 Ga1 Se2 112.89(10)
C1 Ga1 Se2 105.00(10)
Se1 Ga1 Se2 96.570(12)
C3 Se1 Cu1 113.40(7)
C3 Se1 Ga1 103.03(6)
Cu1 Se1 Ga1 98.058(12)
C9 Se2 Cu2 121.05(7)
C9 Se2 Ga1 94.38(7)
Cu2 Se2 Ga1 122.094(13)
C15 Se3 Cu1 110.74(7)
C15 Se3 Cu2 94.61(6)
Cu1 Se3 Cu2 96.974(11)
C25 P1 C21 108.60(10)
C25 P1 C29 108.94(10)
C21 P1 C29 107.92(10)
C25 P1 Cu1 104.37(7)
C21 P1 Cu1 114.29(7)
C29 P1 Cu1 112.53(7)
C41 P2 C33 108.79(11)
C41 P2 C37 108.90(10)
C33 P2 C37 108.85(11)
C41 P2 Cu2 112.85(8)
C33 P2 Cu2 110.65(8)
C37 P2 Cu2 106.70(8)
C4 C3 C8 119.7(2)
C4 C3 Se1 120.87(17)
C8 C3 Se1 119.13(17)
C3 C4 C5 119.7(2)
C6 C5 C4 120.5(2)
C7 C6 C5 119.6(2)
C6 C7 C8 120.5(2)
C7 C8 C3 119.9(2)
C14 C9 C10 119.4(2)
C14 C9 Se2 121.54(17)
C10 C9 Se2 118.82(18)
C11 C10 C9 120.0(3)
C12 C11 C10 120.4(3)
C11 C12 C13 119.7(2)
C12 C13 C14 120.7(3)
C9 C14 C13 119.8(2)
C20 C15 C16 119.3(2)
C20 C15 Se3 119.59(17)
C16 C15 Se3 121.11(17)
C17 C16 C15 120.5(2)
C18 C17 C16 119.9(2)
C19 C18 C17 119.8(2)
C18 C19 C20 120.6(2)
C15 C20 C19 119.8(2)
C24 C21 C22 108.4(2)
C24 C21 C23 105.14(19)
C22 C21 C23 108.9(2)
C24 C21 P1 109.96(16)
C22 C21 P1 115.83(17)
C23 C21 P1 108.09(15)
C28 C25 C27 108.5(2)
C28 C25 C26 105.5(2)
C27 C25 C26 109.3(2)
C28 C25 P1 109.75(16)
C27 C25 P1 116.01(17)
C26 C25 P1 107.24(17)
C30 C29 C31 108.1(2)
C30 C29 C32 109.2(2)
C31 C29 C32 105.9(2)
C30 C29 P1 116.41(17)
C31 C29 P1 108.56(16)
C32 C29 P1 108.11(16)
C35 C33 C36 109.5(2)
C35 C33 C34 105.7(2)
C36 C33 C34 107.9(2)
C35 C33 P2 108.22(17)
C36 C33 P2 115.95(17)
C34 C33 P2 109.05(17)
C40 C37 C39 108.0(2)
C40 C37 C38 105.5(2)
C39 C37 C38 109.0(2)
C40 C37 P2 110.11(16)
C39 C37 P2 115.99(17)
C38 C37 P2 107.74(16)
C43 C41 C44 109.7(2)
C43 C41 C42 105.4(2)
C44 C41 C42 107.9(2)
C43 C41 P2 108.29(16)
C44 C41 P2 115.48(17)
C42 C41 P2 109.63(17)

loop_
_geom_bond_atom_site_label_1
_geom_bond_atom_site_label_2
_geom_bond_distance
Cu1 P1 2.2706(6)
Cu1 Se3 2.3719(3)
Cu1 Se1 2.4191(3)
Cu2 P2 2.2354(6)
Cu2 Se2 2.4112(4)
Cu2 Se3 2.4367(3)
Ga1 C2 1.967(3)
Ga1 C1 1.976(3)
Ga1 Se1 2.4851(4)
Ga1 Se2 2.5183(4)
Se1 C3 1.927(2)
Se2 C9 1.935(2)
Se3 C15 1.929(2)
P1 C25 1.911(2)
P1 C21 1.912(2)
P1 C29 1.912(2)
P2 C41 1.902(2)
P2 C33 1.909(2)
P2 C37 1.917(2)
C3 C4 1.384(3)
C3 C8 1.393(3)
C4 C5 1.392(3)
C5 C6 1.382(4)
C6 C7 1.378(4)
C7 C8 1.385(3)
C9 C14 1.383(3)
C9 C10 1.391(3)
C10 C11 1.383(4)
C11 C12 1.374(4)
C12 C13 1.374(4)
C13 C14 1.385(3)
C15 C20 1.381(3)
C15 C16 1.393(3)
C16 C17 1.385(3)
C17 C18 1.382(4)
C18 C19 1.374(4)
C19 C20 1.395(3)
C21 C24 1.533(3)
C21 C22 1.537(3)
C21 C23 1.537(3)
C25 C28 1.539(3)
C25 C27 1.540(3)
C25 C26 1.542(3)
C29 C30 1.538(3)
C29 C31 1.538(3)
C29 C32 1.541(3)
C33 C35 1.534(4)
C33 C36 1.537(3)
C33 C34 1.544(3)
C37 C40 1.535(3)
C37 C39 1.537(3)
C37 C38 1.537(3)
C41 C43 1.534(3)
C41 C44 1.539(4)
C41 C42 1.542(3)
